data_4026430
loop_
_publ_author_name
'Ramon Flores'
'Albert Rustullet'
'Ramon Alib\'es'
'Angel \'Alvarez-Larena'
'Pedro de March'
'Marta Figueredo'
'Josep Font'

_publ_section_title
;
 Synthesis of Purine Nucleosides Built on a 3-Oxabicyclo[3.2.0]heptane
 Scaffold
;
_journal_name_full 'Journal of Organic Chemistry'
_journal_page_first 5369
_journal_page_last 5383
_journal_paper_doi 10.1021/jo200775x
_journal_volume 76
_journal_year 2011
_chemical_formula_moiety 'C12 H13 F N4 O3'
_chemical_formula_sum 'C12 H13 F N4 O3'
_chemical_formula_weight 280.26
_chemical_name_systematic
;
(1'S,2'S,4'S,5'R)-9-(1'-fluoro-4'-hydroxymethyl-3'-oxabicyclo[3.2.0]
hept-2-yl)-9H-hypoxanthine
;
_space_group_IT_number 19
_symmetry_cell_setting orthorhombic
_symmetry_space_group_name_Hall 'P 2ac 2ab'
_symmetry_space_group_name_H-M 'P 21 21 21'
_atom_sites_solution_hydrogens geom
_atom_sites_solution_primary direct
_atom_sites_solution_secondary difmap
_audit_creation_method SHELXL-97
_cell_angle_alpha 90.00
_cell_angle_beta 90.00
_cell_angle_gamma 90.00
_cell_formula_units_Z 4
_cell_length_a 10.2887(6)
_cell_length_b 10.5055(6)
_cell_length_c 11.3704(6)
_cell_measurement_reflns_used 4490
_cell_measurement_temperature 296(2)
_cell_measurement_theta_max 28.58
_cell_measurement_theta_min 2.64
_cell_volume 1229.00(12)
_computing_cell_refinement 'SAINT 5.0 (Bruker)'
_computing_data_collection 'SMART 5.6 (Bruker)'
_computing_data_reduction 'SAINT 5.0 (Bruker)'
_computing_structure_refinement 'SHELXL-97 (Sheldrick, 1997)'
_computing_structure_solution 'SHELXTL-NT 6.1 (Bruker)'
_diffrn_ambient_temperature 296(2)
_diffrn_detector_area_resol_mean 8.13
_diffrn_measured_fraction_theta_full 0.998
_diffrn_measured_fraction_theta_max 0.953
_diffrn_measurement_device_type 'Bruker SMART-APEX diffractometer'
_diffrn_measurement_method '\f and \w scans'
_diffrn_radiation_monochromator graphite
_diffrn_radiation_source 'fine-focus sealed tube'
_diffrn_radiation_type MoK\a
_diffrn_radiation_wavelength 0.71073
_diffrn_reflns_av_R_equivalents 0.0175
_diffrn_reflns_av_sigmaI/netI 0.0189
_diffrn_reflns_limit_h_max 13
_diffrn_reflns_limit_h_min -13
_diffrn_reflns_limit_k_max 14
_diffrn_reflns_limit_k_min -10
_diffrn_reflns_limit_l_max 15
_diffrn_reflns_limit_l_min -15
_diffrn_reflns_number 8458
_diffrn_reflns_theta_full 25.00
_diffrn_reflns_theta_max 28.87
_diffrn_reflns_theta_min 2.64
_diffrn_standards_decay_% 0.0
_diffrn_standards_number 310
_exptl_absorpt_coefficient_mu 0.122
_exptl_absorpt_correction_T_max 0.96
_exptl_absorpt_correction_T_min 0.91
_exptl_absorpt_correction_type multi-scan
_exptl_absorpt_process_details 'SADABS, 2.05'
_exptl_crystal_colour colourless
_exptl_crystal_density_diffrn 1.515
_exptl_crystal_description prism
_exptl_crystal_F_000 584
_exptl_crystal_size_max 0.66
_exptl_crystal_size_mid 0.37
_exptl_crystal_size_min 0.30
_refine_diff_density_max 0.239
_refine_diff_density_min -0.194
_refine_diff_density_rms 0.037
_refine_ls_abs_structure_details 'Flack H D (1983), Acta Cryst. A39, 876-881'
_refine_ls_abs_structure_Flack -0.1(7)
_refine_ls_extinction_method none
_refine_ls_goodness_of_fit_ref 1.019
_refine_ls_hydrogen_treatment mixed
_refine_ls_matrix_type full
_refine_ls_number_parameters 189
_refine_ls_number_reflns 2972
_refine_ls_number_restraints 0
_refine_ls_restrained_S_all 1.019
_refine_ls_R_factor_all 0.0360
_refine_ls_R_factor_gt 0.0335
_refine_ls_shift/su_max 0.000
_refine_ls_shift/su_mean 0.000
_refine_ls_structure_factor_coef Fsqd
_refine_ls_weighting_details 'calc w=1/[\s^2^(Fo^2^)+(0.0586P)^2^+0.1129P] where P=(Fo^2^+2Fc^2^)/3'
_refine_ls_weighting_scheme calc
_refine_ls_wR_factor_gt 0.0884
_refine_ls_wR_factor_ref 0.0907
_reflns_number_gt 2801
_reflns_number_total 2972
_reflns_threshold_expression >2sigma(I)
_cod_data_source_file jo200775x_si_002.cif
_cod_data_source_block compound53
_cod_database_code 4026430

loop_
_symmetry_equiv_pos_as_xyz
'x, y, z'
'-x+1/2, -y, z+1/2'
'-x, y+1/2, -z+1/2'
'x+1/2, -y+1/2, -z'

loop_
_atom_site_label
_atom_site_type_symbol
_atom_site_fract_x
_atom_site_fract_y
_atom_site_fract_z
_atom_site_U_iso_or_equiv
_atom_site_adp_type
_atom_site_occupancy
_atom_site_symmetry_multiplicity
_atom_site_calc_flag
_atom_site_refinement_flags
O12 O 0.87975(10) 0.53257(10) 0.64224(8) 0.0375(2) Uani 1 1 d .
F20 F 0.83126(9) 0.43167(9) 0.35914(7) 0.0437(2) Uani 1 1 d .
N3 N 0.91360(12) 0.74415(11) 0.31966(10) 0.0341(3) Uani 1 1 d .
N5 N 0.84612(13) 0.94751(12) 0.25638(11) 0.0379(3) Uani 1 1 d .
N1 N 0.83722(12) 0.70117(11) 0.51797(10) 0.0333(2) Uani 1 1 d .
O10 O 0.74262(13) 1.09650(11) 0.36740(12) 0.0533(3) Uani 1 1 d .
C17 C 0.77543(13) 0.47731(13) 0.46199(11) 0.0313(3) Uani 1 1 d .
C4 C 0.90634(14) 0.83405(14) 0.24099(13) 0.0359(3) Uani 1 1 d .
H4 H 0.9456 0.8192 0.1686 0.043 Uiso 1 1 calc R
C15 C 0.60761(14) 0.45040(15) 0.56986(14) 0.0400(3) Uani 1 1 d .
H15A H 0.6025 0.5078 0.6365 0.048 Uiso 1 1 calc R
H15B H 0.5335 0.3933 0.5681 0.048 Uiso 1 1 calc R
C14 C 0.74024(13) 0.38155(13) 0.55871(12) 0.0323(3) Uani 1 1 d .
H14 H 0.7343 0.2931 0.5319 0.039 Uiso 1 1 calc R
C2 C 0.85114(13) 0.77688(12) 0.42067(11) 0.0306(3) Uani 1 1 d .
C13 C 0.83473(14) 0.40280(13) 0.65788(12) 0.0338(3) Uani 1 1 d .
H13 H 0.7880 0.3968 0.7328 0.041 Uiso 1 1 calc R
C7 C 0.78907(14) 0.88985(13) 0.44704(13) 0.0348(3) Uani 1 1 d .
O19 O 1.01668(13) 0.31543(14) 0.55206(12) 0.0585(3) Uani 1 1 d .
C6 C 0.78692(14) 0.98839(14) 0.36011(14) 0.0375(3) Uani 1 1 d .
C16 C 0.63344(14) 0.51851(15) 0.45121(14) 0.0404(3) Uani 1 1 d .
H16A H 0.5881 0.4810 0.3849 0.049 Uiso 1 1 calc R
H16B H 0.6207 0.6100 0.4539 0.049 Uiso 1 1 calc R
C11 C 0.87345(13) 0.56672(13) 0.52275(11) 0.0311(3) Uani 1 1 d .
H11 H 0.9593 0.5555 0.4869 0.037 Uiso 1 1 calc R
N8 N 0.73777(14) 0.88549(12) 0.55941(11) 0.0416(3) Uani 1 1 d .
C18 C 0.94780(17) 0.31162(17) 0.65997(16) 0.0485(4) Uani 1 1 d .
H18A H 1.0059 0.3340 0.7239 0.058 Uiso 1 1 calc R
H18B H 0.9162 0.2259 0.6738 0.058 Uiso 1 1 calc R
C9 C 0.76751(16) 0.77084(14) 0.59768(13) 0.0395(3) Uani 1 1 d .
H9 H 0.7436 0.7404 0.6714 0.047 Uiso 1 1 calc R
H5 H 0.8389(18) 1.001(2) 0.1950(17) 0.048(5) Uiso 1 1 d .
H19 H 1.092(3) 0.355(2) 0.572(2) 0.071(7) Uiso 1 1 d .

loop_
_atom_site_aniso_label
_atom_site_aniso_U_11
_atom_site_aniso_U_22
_atom_site_aniso_U_33
_atom_site_aniso_U_23
_atom_site_aniso_U_13
_atom_site_aniso_U_12
O12 0.0531(6) 0.0330(5) 0.0263(5) 0.0009(4) -0.0032(4) -0.0047(4)
F20 0.0574(5) 0.0478(5) 0.0258(4) -0.0087(3) 0.0065(4) 0.0036(4)
N3 0.0416(6) 0.0309(6) 0.0298(6) -0.0016(4) 0.0053(4) -0.0026(5)
N5 0.0457(6) 0.0345(6) 0.0336(6) 0.0068(5) -0.0028(5) -0.0019(5)
N1 0.0438(6) 0.0279(5) 0.0283(5) -0.0012(4) 0.0056(5) -0.0003(5)
O10 0.0613(7) 0.0351(6) 0.0633(8) 0.0053(5) 0.0044(6) 0.0125(5)
C17 0.0396(6) 0.0301(6) 0.0240(6) -0.0024(5) 0.0034(5) 0.0028(5)
C4 0.0420(7) 0.0364(6) 0.0292(6) -0.0013(5) 0.0014(5) -0.0065(6)
C15 0.0348(7) 0.0442(8) 0.0409(7) -0.0005(6) 0.0046(6) 0.0015(6)
C14 0.0362(7) 0.0301(6) 0.0305(6) 0.0002(5) 0.0036(5) -0.0002(5)
C2 0.0346(6) 0.0277(6) 0.0295(6) -0.0010(5) -0.0010(5) -0.0027(5)
C13 0.0399(7) 0.0331(7) 0.0285(6) 0.0042(5) 0.0027(5) 0.0003(5)
C7 0.0384(7) 0.0307(6) 0.0353(7) -0.0030(5) 0.0009(5) 0.0008(5)
O19 0.0444(7) 0.0745(9) 0.0566(8) -0.0241(7) -0.0002(5) 0.0117(6)
C6 0.0373(6) 0.0325(7) 0.0429(8) 0.0014(6) -0.0025(6) 0.0002(6)
C16 0.0408(7) 0.0415(7) 0.0390(7) -0.0002(6) -0.0048(6) 0.0033(6)
C11 0.0374(6) 0.0293(6) 0.0266(6) 0.0002(5) 0.0035(5) 0.0006(5)
N8 0.0529(7) 0.0354(6) 0.0367(6) -0.0046(5) 0.0084(6) 0.0039(5)
C18 0.0462(8) 0.0444(9) 0.0549(10) 0.0066(7) -0.0054(7) 0.0062(7)
C9 0.0518(8) 0.0367(7) 0.0301(6) -0.0046(5) 0.0097(6) -0.0010(6)

loop_
_atom_type_symbol
_atom_type_description
_atom_type_scat_dispersion_real
_atom_type_scat_dispersion_imag
_atom_type_scat_source
C C 0.0033 0.0016 'International Tables Vol C Tables 4.2.6.8 and 6.1.1.4'
H H 0.0000 0.0000 'International Tables Vol C Tables 4.2.6.8 and 6.1.1.4'
N N 0.0061 0.0033 'International Tables Vol C Tables 4.2.6.8 and 6.1.1.4'
O O 0.0106 0.0060 'International Tables Vol C Tables 4.2.6.8 and 6.1.1.4'
F F 0.0171 0.0103 'International Tables Vol C Tables 4.2.6.8 and 6.1.1.4'

loop_
_geom_angle_atom_site_label_1
_geom_angle_atom_site_label_2
_geom_angle_atom_site_label_3
_geom_angle
C11 O12 C13 110.08(10)
C4 N3 C2 111.68(12)
C4 N5 C6 125.43(13)
C9 N1 C2 106.21(11)
C9 N1 C11 128.76(12)
C2 N1 C11 124.35(11)
F20 C17 C16 115.19(11)
F20 C17 C14 118.37(11)
C16 C17 C14 91.01(11)
F20 C17 C11 108.49(11)
C16 C17 C11 119.25(11)
C14 C17 C11 103.46(10)
N3 C4 N5 125.12(13)
C14 C15 C16 89.61(11)
C13 C14 C17 106.70(11)
C13 C14 C15 115.99(12)
C17 C14 C15 87.73(10)
N3 C2 N1 125.77(12)
N3 C2 C7 128.26(12)
N1 C2 C7 105.98(12)
O12 C13 C14 104.70(10)
O12 C13 C18 110.65(12)
C14 C13 C18 114.59(12)
C2 C7 N8 110.40(12)
C2 C7 C6 118.61(13)
N8 C7 C6 130.99(13)
O10 C6 N5 120.29(14)
O10 C6 C7 128.95(15)
N5 C6 C7 110.76(12)
C17 C16 C15 87.90(11)
O12 C11 N1 107.10(10)
O12 C11 C17 107.91(10)
N1 C11 C17 113.91(11)
C9 N8 C7 104.30(12)
O19 C18 C13 110.75(13)
N8 C9 N1 113.10(13)

loop_
_geom_bond_atom_site_label_1
_geom_bond_atom_site_label_2
_geom_bond_distance
O12 C11 1.4068(16)
O12 C13 1.4508(17)
F20 C17 1.3884(14)
N3 C4 1.3029(18)
N3 C2 1.3602(18)
N5 C4 1.3548(19)
N5 C6 1.395(2)
N1 C9 1.3681(18)
N1 C2 1.3701(17)
N1 C11 1.4618(18)
O10 C6 1.2266(19)
C17 C16 1.529(2)
C17 C14 1.5338(18)
C17 C11 1.5416(19)
C15 C14 1.5496(19)
C15 C16 1.550(2)
C14 C13 1.5055(19)
C2 C7 1.3808(19)
C13 C18 1.507(2)
C7 N8 1.3832(19)
C7 C6 1.431(2)
O19 C18 1.417(2)
N8 C9 1.3167(19)

loop_
_geom_torsion_atom_site_label_1
_geom_torsion_atom_site_label_2
_geom_torsion_atom_site_label_3
_geom_torsion_atom_site_label_4
_geom_torsion
C2 N3 C4 N5 0.8(2)
C6 N5 C4 N3 2.7(2)
F20 C17 C14 C13 109.29(13)
C16 C17 C14 C13 -131.15(12)
C11 C17 C14 C13 -10.70(14)
F20 C17 C14 C15 -134.23(12)
C16 C17 C14 C15 -14.67(11)
C11 C17 C14 C15 105.78(11)
C16 C15 C14 C13 121.95(13)
C16 C15 C14 C17 14.46(11)
C4 N3 C2 N1 177.44(13)
C4 N3 C2 C7 -2.2(2)
C9 N1 C2 N3 -179.42(13)
C11 N1 C2 N3 -8.2(2)
C9 N1 C2 C7 0.31(15)
C11 N1 C2 C7 171.55(12)
C11 O12 C13 C14 -27.96(14)
C11 O12 C13 C18 96.00(13)
C17 C14 C13 O12 23.05(13)
C15 C14 C13 O12 -72.70(14)
C17 C14 C13 C18 -98.34(14)
C15 C14 C13 C18 165.90(12)
N3 C2 C7 N8 -179.87(13)
N1 C2 C7 N8 0.41(16)
N3 C2 C7 C6 0.1(2)
N1 C2 C7 C6 -179.57(12)
C4 N5 C6 O10 175.06(14)
C4 N5 C6 C7 -4.5(2)
C2 C7 C6 O10 -176.50(15)
N8 C7 C6 O10 3.5(3)
C2 C7 C6 N5 3.02(19)
N8 C7 C6 N5 -176.96(15)
F20 C17 C16 C15 136.90(12)
C14 C17 C16 C15 14.66(11)
C11 C17 C16 C15 -91.40(13)
C14 C15 C16 C17 -14.51(11)
C13 O12 C11 N1 144.43(11)
C13 O12 C11 C17 21.40(14)
C9 N1 C11 O12 -27.13(19)
C2 N1 C11 O12 163.67(12)
C9 N1 C11 C17 92.10(17)
C2 N1 C11 C17 -77.10(16)
F20 C17 C11 O12 -132.43(11)
C16 C17 C11 O12 93.00(14)
C14 C17 C11 O12 -5.91(14)
F20 C17 C11 N1 108.80(12)
C16 C17 C11 N1 -25.77(17)
C14 C17 C11 N1 -124.68(11)
C2 C7 N8 C9 -0.97(17)
C6 C7 N8 C9 179.00(16)
O12 C13 C18 O19 -61.53(17)
C14 C13 C18 O19 56.55(18)
C7 N8 C9 N1 1.20(18)
C2 N1 C9 N8 -0.98(18)
C11 N1 C9 N8 -171.71(14)
